data_7002456
loop_
_publ_author_name
'Howard, Ruth H.'
'Alonso-Moreno, Carlos'
'Broomfield, Lewis M.'
'Hughes, David L.'
'Wright, Joseph A.'
'Bochmann, Manfred'

_publ_section_title
;
 Synthesis and structures of complexes with axially chiral
 isoquinolinyl-naphtholate ligands
;
_journal_issue 40
_journal_name_full 'Dalton Transactions'
_journal_page_first 8667
_journal_page_last 8682
_journal_paper_doi 10.1039/b907982c
_journal_year 2009
_chemical_formula_moiety 'C31 H37 N O'
_chemical_formula_structural L(Bu)-H
_chemical_formula_sum 'C31 H37 N O'
_chemical_formula_weight 439.62
_space_group_IT_number 15
_symmetry_cell_setting monoclinic
_symmetry_Int_Tables_number 15
_symmetry_space_group_name_Hall '-C 2yc'
_symmetry_space_group_name_H-M 'C 1 2/c 1'
_atom_sites_solution_hydrogens geom
_atom_sites_solution_primary direct
_atom_sites_solution_secondary difmap
_cell_angle_alpha 90.00
_cell_angle_beta 113.732(13)
_cell_angle_gamma 90.00
_cell_formula_units_Z 8
_cell_length_a 25.055(4)
_cell_length_b 12.368(2)
_cell_length_c 17.991(4)
_cell_measurement_reflns_used 5836
_cell_measurement_temperature 140(2)
_cell_measurement_theta_max 27.50
_cell_measurement_theta_min 3.71
_cell_volume 5103.6(17)
_computing_cell_refinement 'CrysAlisPro (Oxford Diffraction, 2006)'
_computing_data_collection 'CrysAlisPro (Oxford Diffraction, 2006)'
_computing_data_reduction 'CrysAlisPro (Oxford Diffraction, 2006)'
_computing_molecular_graphics 'ORTEP-3 (Farrugia, 1997)'
_computing_publication_material
;
SHELXL-97 (Sheldrick, 2008), PLATON (Spek, 2003), WinGX (Farrugia, 1999)
and enCIFer (Allen <i>et al.</i>, 2004)
;
_computing_structure_refinement 'SHELXL-97 (Sheldrick, 2008)'
_computing_structure_solution 'SIR92 (Altomare <i>et al.</i>, 1993)'
_diffrn_ambient_temperature 140(2)
_diffrn_detector_area_resol_mean 16.0050
_diffrn_measured_fraction_theta_full 0.995
_diffrn_measured_fraction_theta_max 0.995
_diffrn_measurement_device_type 'Oxford Diffraction Xcalibur 3/CCD'
_diffrn_measurement_method 'Thin slice \f and \w scans'
_diffrn_radiation_monochromator graphite
_diffrn_radiation_probe x-ray
_diffrn_radiation_source 'Enhance (Mo) X-ray Source'
_diffrn_radiation_type 'Mo K\a'
_diffrn_radiation_wavelength 0.71073
_diffrn_reflns_av_R_equivalents 0.1943
_diffrn_reflns_av_sigmaI/netI 0.2265
_diffrn_reflns_limit_h_max 32
_diffrn_reflns_limit_h_min -32
_diffrn_reflns_limit_k_max 16
_diffrn_reflns_limit_k_min -16
_diffrn_reflns_limit_l_max 23
_diffrn_reflns_limit_l_min -23
_diffrn_reflns_number 32009
_diffrn_reflns_theta_full 27.50
_diffrn_reflns_theta_max 27.50
_diffrn_reflns_theta_min 3.71
_diffrn_standards_number 0
_exptl_absorpt_coefficient_mu 0.068
_exptl_absorpt_correction_T_max 0.997
_exptl_absorpt_correction_T_min 0.766
_exptl_absorpt_correction_type multi-scan
_exptl_absorpt_process_details '(ABSPACK; Oxford Diffraction, 2006)'
_exptl_crystal_colour 'light yellow'
_exptl_crystal_density_diffrn 1.144
_exptl_crystal_density_method 'not measured'
_exptl_crystal_description rod
_exptl_crystal_F_000 1904
_exptl_crystal_size_max 0.40
_exptl_crystal_size_mid 0.04
_exptl_crystal_size_min 0.04
_refine_diff_density_max 0.198
_refine_diff_density_min -0.175
_refine_diff_density_rms 0.042
_refine_ls_extinction_method none
_refine_ls_goodness_of_fit_ref 0.916
_refine_ls_hydrogen_treatment mixed
_refine_ls_matrix_type full
_refine_ls_number_parameters 310
_refine_ls_number_reflns 5836
_refine_ls_number_restraints 1
_refine_ls_restrained_S_all 0.916
_refine_ls_R_factor_all 0.2357
_refine_ls_R_factor_gt 0.0796
_refine_ls_shift/su_max 0.000
_refine_ls_shift/su_mean 0.000
_refine_ls_structure_factor_coef Fsqd
_refine_ls_weighting_details 'calc w=1/[\s^2^(Fo^2^)+(0.0287P)^2^] where P=(Fo^2^+2Fc^2^)/3'
_refine_ls_weighting_scheme calc
_refine_ls_wR_factor_gt 0.0882
_refine_ls_wR_factor_ref 0.1198
_reflns_number_gt 2253
_reflns_number_total 5836
_reflns_threshold_expression >2\s(I)
_cod_data_source_file b907982c.txt
_cod_data_source_block L(Bu)-H
_cod_original_cell_volume 5103.6(16)
_cod_original_sg_symbol_H-M 'C 2/c'
_cod_database_code 7002456

loop_
_symmetry_equiv_pos_as_xyz
'x, y, z'
'-x, y, -z+1/2'
'x+1/2, y+1/2, z'
'-x+1/2, y+1/2, -z+1/2'
'-x, -y, -z'
'x, -y, z-1/2'
'-x+1/2, -y+1/2, -z'
'x+1/2, -y+1/2, z-1/2'

loop_
_atom_site_label
_atom_site_type_symbol
_atom_site_fract_x
_atom_site_fract_y
_atom_site_fract_z
_atom_site_U_iso_or_equiv
_atom_site_adp_type
_atom_site_occupancy
_atom_site_symmetry_multiplicity
_atom_site_calc_flag
_atom_site_refinement_flags
_atom_site_disorder_assembly
_atom_site_disorder_group
O1 O 0.29495(9) 0.37599(17) 0.17113(14) 0.0290(6) Uani 1 1 d D . .
N1 N 0.37501(10) 0.51089(18) 0.15975(14) 0.0189(6) Uani 1 1 d . . .
C1 C 0.39496(13) 0.3801(2) 0.26451(17) 0.0184(7) Uani 1 1 d . . .
C2 C 0.34115(13) 0.3301(2) 0.23343(18) 0.0217(8) Uani 1 1 d . . .
C3 C 0.33016(13) 0.2294(2) 0.26297(18) 0.0212(8) Uani 1 1 d . . .
C4 C 0.37827(13) 0.1761(2) 0.31562(18) 0.0233(8) Uani 1 1 d . . .
H4 H 0.3727 0.1093 0.3376 0.028 Uiso 1 1 calc R . .
C5 C 0.43627(13) 0.2148(2) 0.33951(18) 0.0224(8) Uani 1 1 d . . .
C6 C 0.48486(13) 0.1487(2) 0.38192(18) 0.0258(8) Uani 1 1 d . . .
H6 H 0.4784 0.0786 0.3981 0.031 Uiso 1 1 calc R . .
C7 C 0.54114(13) 0.1813(2) 0.40082(18) 0.0228(8) Uani 1 1 d . . .
C8 C 0.54855(13) 0.2872(2) 0.37909(17) 0.0215(8) Uani 1 1 d . . .
H8 H 0.5870 0.3130 0.3923 0.026 Uiso 1 1 calc R . .
C9 C 0.50288(13) 0.3548(2) 0.33973(17) 0.0210(7) Uani 1 1 d . . .
H9 H 0.5103 0.4265 0.3275 0.025 Uiso 1 1 calc R . .
C10 C 0.44484(13) 0.3201(2) 0.31680(17) 0.0198(7) Uani 1 1 d . . .
C11 C 0.40023(12) 0.4928(2) 0.23897(18) 0.0194(7) Uani 1 1 d . . .
C12 C 0.37821(12) 0.6115(2) 0.12919(19) 0.0203(7) Uani 1 1 d . . .
C13 C 0.40614(12) 0.6938(2) 0.17952(18) 0.0228(8) Uani 1 1 d . . .
H13 H 0.4095 0.7618 0.1572 0.027 Uiso 1 1 calc R . .
C14 C 0.43019(12) 0.6802(2) 0.26429(18) 0.0219(8) Uani 1 1 d . . .
C15 C 0.45448(13) 0.7673(3) 0.3181(2) 0.0293(8) Uani 1 1 d . . .
H15 H 0.4578 0.8365 0.2974 0.035 Uiso 1 1 calc R . .
C16 C 0.47304(13) 0.7525(3) 0.3993(2) 0.0323(9) Uani 1 1 d . . .
H16 H 0.4896 0.8112 0.4354 0.039 Uiso 1 1 calc R . .
C17 C 0.46798(13) 0.6512(3) 0.4303(2) 0.0319(9) Uani 1 1 d . . .
H17 H 0.4804 0.6423 0.4873 0.038 Uiso 1 1 calc R . .
C18 C 0.44562(12) 0.5652(3) 0.38030(19) 0.0270(8) Uani 1 1 d . . .
H18 H 0.4429 0.4968 0.4025 0.032 Uiso 1 1 calc R . .
C19 C 0.42642(12) 0.5775(2) 0.29554(19) 0.0190(7) Uani 1 1 d . . .
C30 C 0.26858(13) 0.1834(3) 0.2359(2) 0.0308(9) Uani 1 1 d . . .
C31 C 0.22746(13) 0.2663(3) 0.2485(2) 0.0462(10) Uani 1 1 d . . .
H31A H 0.2436 0.2899 0.3053 0.069 Uiso 1 1 calc R . .
H31B H 0.1892 0.2331 0.2350 0.069 Uiso 1 1 calc R . .
H31C H 0.2234 0.3288 0.2131 0.069 Uiso 1 1 calc R . .
C32 C 0.24551(14) 0.1506(3) 0.1464(2) 0.0464(11) Uani 1 1 d . . .
H32A H 0.2481 0.2124 0.1139 0.070 Uiso 1 1 calc R . .
H32B H 0.2048 0.1276 0.1280 0.070 Uiso 1 1 calc R . .
H32C H 0.2690 0.0907 0.1400 0.070 Uiso 1 1 calc R . .
C33 C 0.26750(14) 0.0827(3) 0.2846(2) 0.0544(12) Uani 1 1 d . . .
H33A H 0.2906 0.0253 0.2743 0.082 Uiso 1 1 calc R . .
H33B H 0.2272 0.0580 0.2681 0.082 Uiso 1 1 calc R . .
H33C H 0.2840 0.1002 0.3427 0.082 Uiso 1 1 calc R . .
C70 C 0.59310(14) 0.1052(3) 0.4377(2) 0.0298(9) Uani 1 1 d . . .
C71 C 0.64889(17) 0.1644(3) 0.4848(3) 0.120(2) Uani 1 1 d . . .
H71A H 0.6599 0.2075 0.4474 0.180 Uiso 1 1 calc R . .
H71B H 0.6798 0.1122 0.5131 0.180 Uiso 1 1 calc R . .
H71C H 0.6434 0.2123 0.5245 0.180 Uiso 1 1 calc R . .
C72 C 0.58473(16) 0.0234(3) 0.4950(2) 0.0671(14) Uani 1 1 d . . .
H72A H 0.6190 -0.0238 0.5170 0.101 Uiso 1 1 calc R . .
H72B H 0.5500 -0.0203 0.4654 0.101 Uiso 1 1 calc R . .
H72C H 0.5798 0.0614 0.5396 0.101 Uiso 1 1 calc R . .
C73 C 0.59997(19) 0.0422(3) 0.3698(2) 0.0869(17) Uani 1 1 d . . .
H73A H 0.6064 0.0926 0.3322 0.130 Uiso 1 1 calc R . .
H73B H 0.5645 0.0001 0.3405 0.130 Uiso 1 1 calc R . .
H73C H 0.6334 -0.0067 0.3927 0.130 Uiso 1 1 calc R . .
C120 C 0.34748(13) 0.6204(2) 0.03745(18) 0.0233(8) Uani 1 1 d . . .
C121 C 0.28269(12) 0.5958(3) 0.01213(19) 0.0373(9) Uani 1 1 d . . .
H12A H 0.2780 0.5207 0.0257 0.056 Uiso 1 1 calc R . .
H12B H 0.2619 0.6067 -0.0465 0.056 Uiso 1 1 calc R . .
H12C H 0.2666 0.6444 0.0410 0.056 Uiso 1 1 calc R . .
C122 C 0.37398(13) 0.5385(2) -0.00174(18) 0.0336(9) Uani 1 1 d . . .
H12D H 0.3673 0.4651 0.0132 0.050 Uiso 1 1 calc R . .
H12E H 0.4160 0.5515 0.0174 0.050 Uiso 1 1 calc R . .
H12F H 0.3556 0.5464 -0.0609 0.050 Uiso 1 1 calc R . .
C123 C 0.35419(13) 0.7331(2) 0.00803(19) 0.0348(9) Uani 1 1 d . . .
H12G H 0.3341 0.7362 -0.0513 0.052 Uiso 1 1 calc R . .
H12H H 0.3957 0.7491 0.0241 0.052 Uiso 1 1 calc R . .
H12I H 0.3371 0.7866 0.0323 0.052 Uiso 1 1 calc R . .
H1 H 0.3110(12) 0.424(2) 0.1545(18) 0.042 Uiso 1 1 d D . .

loop_
_atom_site_aniso_label
_atom_site_aniso_U_11
_atom_site_aniso_U_22
_atom_site_aniso_U_33
_atom_site_aniso_U_23
_atom_site_aniso_U_13
_atom_site_aniso_U_12
O1 0.0246(13) 0.0274(14) 0.0345(15) 0.0039(11) 0.0113(12) -0.0037(11)
N1 0.0208(15) 0.0175(14) 0.0200(15) 0.0014(12) 0.0097(13) 0.0018(12)
C1 0.0254(19) 0.0202(18) 0.0133(18) -0.0029(14) 0.0116(16) -0.0048(16)
C2 0.0213(19) 0.0223(19) 0.0210(19) -0.0003(15) 0.0081(16) 0.0045(15)
C3 0.0260(19) 0.0171(18) 0.0215(19) -0.0032(15) 0.0106(17) -0.0044(15)
C4 0.033(2) 0.0184(18) 0.0225(19) 0.0008(15) 0.0154(17) -0.0096(16)
C5 0.0234(19) 0.026(2) 0.0173(18) 0.0011(15) 0.0075(16) -0.0009(16)
C6 0.036(2) 0.0175(18) 0.0225(19) 0.0037(15) 0.0109(17) -0.0027(16)
C7 0.029(2) 0.0208(19) 0.0199(18) -0.0005(15) 0.0106(17) -0.0017(16)
C8 0.0222(19) 0.026(2) 0.0182(18) -0.0043(15) 0.0099(16) -0.0047(16)
C9 0.0268(19) 0.0200(18) 0.0186(18) -0.0011(15) 0.0118(16) -0.0047(16)
C10 0.0262(19) 0.0222(19) 0.0130(17) -0.0022(14) 0.0099(16) -0.0034(15)
C11 0.0149(17) 0.0247(19) 0.0206(19) -0.0008(15) 0.0094(15) 0.0019(15)
C12 0.0161(17) 0.0249(19) 0.0215(19) -0.0018(15) 0.0091(16) 0.0005(15)
C13 0.0216(19) 0.0212(19) 0.027(2) 0.0048(15) 0.0108(17) 0.0001(15)
C14 0.0189(18) 0.0256(19) 0.025(2) -0.0032(16) 0.0126(16) -0.0017(15)
C15 0.031(2) 0.026(2) 0.032(2) -0.0051(17) 0.0147(18) -0.0041(17)
C16 0.037(2) 0.030(2) 0.030(2) -0.0135(16) 0.0138(19) -0.0022(17)
C17 0.037(2) 0.038(2) 0.022(2) -0.0047(17) 0.0126(18) -0.0001(18)
C18 0.030(2) 0.029(2) 0.027(2) -0.0001(16) 0.0162(18) -0.0014(16)
C19 0.0189(18) 0.0222(19) 0.0186(18) -0.0025(14) 0.0103(15) -0.0016(14)
C30 0.025(2) 0.027(2) 0.037(2) 0.0018(17) 0.0093(18) -0.0089(17)
C31 0.034(2) 0.047(2) 0.065(3) -0.003(2) 0.028(2) -0.0070(19)
C32 0.035(2) 0.042(2) 0.050(3) -0.0055(19) 0.006(2) -0.0073(18)
C33 0.039(2) 0.049(3) 0.071(3) 0.012(2) 0.019(2) -0.0194(19)
C70 0.029(2) 0.025(2) 0.032(2) 0.0052(16) 0.0093(18) 0.0011(16)
C71 0.037(3) 0.047(3) 0.196(6) 0.015(3) -0.035(3) 0.006(2)
C72 0.076(3) 0.070(3) 0.073(3) 0.041(2) 0.048(3) 0.040(2)
C73 0.107(4) 0.114(4) 0.059(3) 0.024(3) 0.054(3) 0.074(3)
C120 0.0239(19) 0.0271(19) 0.0186(19) 0.0014(15) 0.0080(16) -0.0016(16)
C121 0.032(2) 0.049(2) 0.026(2) 0.0049(17) 0.0066(18) 0.0004(18)
C122 0.038(2) 0.042(2) 0.022(2) 0.0001(17) 0.0126(18) 0.0038(17)
C123 0.043(2) 0.035(2) 0.024(2) 0.0103(17) 0.0108(18) 0.0001(18)

loop_
_atom_type_symbol
_atom_type_description
_atom_type_scat_dispersion_real
_atom_type_scat_dispersion_imag
_atom_type_scat_source
C C 0.0033 0.0016 'International Tables Vol C Tables 4.2.6.8 and 6.1.1.4'
H H 0.0000 0.0000 'International Tables Vol C Tables 4.2.6.8 and 6.1.1.4'
N N 0.0061 0.0033 'International Tables Vol C Tables 4.2.6.8 and 6.1.1.4'
O O 0.0106 0.0060 'International Tables Vol C Tables 4.2.6.8 and 6.1.1.4'

loop_
_geom_angle_atom_site_label_1
_geom_angle_atom_site_label_2
_geom_angle_atom_site_label_3
_geom_angle
_geom_angle_site_symmetry_1
_geom_angle_site_symmetry_3
_geom_angle_publ_flag
C2 O1 H1 103(2) . . ?
C11 N1 C12 120.2(3) . . ?
C2 C1 C10 119.1(3) . . ?
C2 C1 C11 119.2(3) . . ?
C10 C1 C11 121.7(3) . . ?
O1 C2 C1 120.8(3) . . ?
O1 C2 C3 116.2(3) . . ?
C1 C2 C3 123.0(3) . . ?
C4 C3 C2 115.6(3) . . ?
C4 C3 C30 122.5(3) . . ?
C2 C3 C30 121.9(3) . . ?
C3 C4 C5 123.8(3) . . ?
C3 C4 H4 118.1 . . ?
C5 C4 H4 118.1 . . ?
C10 C5 C6 119.6(3) . . ?
C10 C5 C4 118.7(3) . . ?
C6 C5 C4 121.6(3) . . ?
C7 C6 C5 122.8(3) . . ?
C7 C6 H6 118.6 . . ?
C5 C6 H6 118.6 . . ?
C6 C7 C8 116.4(3) . . ?
C6 C7 C70 122.6(3) . . ?
C8 C7 C70 120.9(3) . . ?
C9 C8 C7 122.7(3) . . ?
C9 C8 H8 118.6 . . ?
C7 C8 H8 118.6 . . ?
C8 C9 C10 121.1(3) . . ?
C8 C9 H9 119.4 . . ?
C10 C9 H9 119.4 . . ?
C5 C10 C9 117.2(3) . . ?
C5 C10 C1 118.4(3) . . ?
C9 C10 C1 124.0(3) . . ?
N1 C11 C19 121.9(3) . . ?
N1 C11 C1 115.2(3) . . ?
C19 C11 C1 122.7(3) . . ?
C13 C12 N1 120.7(3) . . ?
C13 C12 C120 124.9(3) . . ?
N1 C12 C120 114.4(3) . . ?
C12 C13 C14 121.0(3) . . ?
C12 C13 H13 119.5 . . ?
C14 C13 H13 119.5 . . ?
C13 C14 C19 118.2(3) . . ?
C13 C14 C15 122.0(3) . . ?
C19 C14 C15 119.6(3) . . ?
C16 C15 C14 120.1(3) . . ?
C16 C15 H15 119.9 . . ?
C14 C15 H15 119.9 . . ?
C15 C16 C17 120.3(3) . . ?
C15 C16 H16 119.9 . . ?
C17 C16 H16 119.9 . . ?
C18 C17 C16 121.1(3) . . ?
C18 C17 H17 119.4 . . ?
C16 C17 H17 119.4 . . ?
C17 C18 C19 120.1(3) . . ?
C17 C18 H18 119.9 . . ?
C19 C18 H18 119.9 . . ?
C14 C19 C18 118.7(3) . . ?
C14 C19 C11 117.7(3) . . ?
C18 C19 C11 123.5(3) . . ?
C3 C30 C33 111.7(3) . . ?
C3 C30 C32 109.8(3) . . ?
C33 C30 C32 107.5(3) . . ?
C3 C30 C31 110.9(3) . . ?
C33 C30 C31 107.0(3) . . ?
C32 C30 C31 109.9(3) . . ?
C30 C31 H31A 109.5 . . ?
C30 C31 H31B 109.5 . . ?
H31A C31 H31B 109.5 . . ?
C30 C31 H31C 109.5 . . ?
H31A C31 H31C 109.5 . . ?
H31B C31 H31C 109.5 . . ?
C30 C32 H32A 109.5 . . ?
C30 C32 H32B 109.5 . . ?
H32A C32 H32B 109.5 . . ?
C30 C32 H32C 109.5 . . ?
H32A C32 H32C 109.5 . . ?
H32B C32 H32C 109.5 . . ?
C30 C33 H33A 109.5 . . ?
C30 C33 H33B 109.5 . . ?
H33A C33 H33B 109.5 . . ?
C30 C33 H33C 109.5 . . ?
H33A C33 H33C 109.5 . . ?
H33B C33 H33C 109.5 . . ?
C71 C70 C73 108.8(4) . . ?
C71 C70 C72 107.1(3) . . ?
C73 C70 C72 107.3(3) . . ?
C71 C70 C7 112.4(3) . . ?
C73 C70 C7 108.7(3) . . ?
C72 C70 C7 112.3(3) . . ?
C70 C71 H71A 109.5 . . ?
C70 C71 H71B 109.5 . . ?
H71A C71 H71B 109.5 . . ?
C70 C71 H71C 109.5 . . ?
H71A C71 H71C 109.5 . . ?
H71B C71 H71C 109.5 . . ?
C70 C72 H72A 109.5 . . ?
C70 C72 H72B 109.5 . . ?
H72A C72 H72B 109.5 . . ?
C70 C72 H72C 109.5 . . ?
H72A C72 H72C 109.5 . . ?
H72B C72 H72C 109.5 . . ?
C70 C73 H73A 109.5 . . ?
C70 C73 H73B 109.5 . . ?
H73A C73 H73B 109.5 . . ?
C70 C73 H73C 109.5 . . ?
H73A C73 H73C 109.5 . . ?
H73B C73 H73C 109.5 . . ?
C12 C120 C123 111.4(3) . . ?
C12 C120 C121 108.8(3) . . ?
C123 C120 C121 109.3(3) . . ?
C12 C120 C122 109.2(2) . . ?
C123 C120 C122 108.5(3) . . ?
C121 C120 C122 109.7(2) . . ?
C120 C121 H12A 109.5 . . ?
C120 C121 H12B 109.5 . . ?
H12A C121 H12B 109.5 . . ?
C120 C121 H12C 109.5 . . ?
H12A C121 H12C 109.5 . . ?
H12B C121 H12C 109.5 . . ?
C120 C122 H12D 109.5 . . ?
C120 C122 H12E 109.5 . . ?
H12D C122 H12E 109.5 . . ?
C120 C122 H12F 109.5 . . ?
H12D C122 H12F 109.5 . . ?
H12E C122 H12F 109.5 . . ?
C120 C123 H12G 109.5 . . ?
C120 C123 H12H 109.5 . . ?
H12G C123 H12H 109.5 . . ?
C120 C123 H12I 109.5 . . ?
H12G C123 H12I 109.5 . . ?
H12H C123 H12I 109.5 . . ?

loop_
_geom_bond_atom_site_label_1
_geom_bond_atom_site_label_2
_geom_bond_distance
_geom_bond_site_symmetry_2
_geom_bond_publ_flag
O1 C2 1.369(3) . ?
O1 H1 0.839(17) . ?
N1 C11 1.325(3) . ?
N1 C12 1.376(3) . ?
C1 C2 1.380(4) . ?
C1 C10 1.432(4) . ?
C1 C11 1.490(4) . ?
C2 C3 1.424(4) . ?
C3 C4 1.366(4) . ?
C3 C30 1.529(4) . ?
C4 C5 1.422(4) . ?
C4 H4 0.9500 . ?
C5 C10 1.407(4) . ?
C5 C6 1.409(4) . ?
C6 C7 1.371(4) . ?
C6 H6 0.9500 . ?
C7 C8 1.400(4) . ?
C7 C70 1.525(4) . ?
C8 C9 1.363(4) . ?
C8 H8 0.9500 . ?
C9 C10 1.409(4) . ?
C9 H9 0.9500 . ?
C11 C19 1.424(4) . ?
C12 C13 1.355(4) . ?
C12 C120 1.519(4) . ?
C13 C14 1.406(4) . ?
C13 H13 0.9500 . ?
C14 C19 1.407(4) . ?
C14 C15 1.412(4) . ?
C15 C16 1.356(4) . ?
C15 H15 0.9500 . ?
C16 C17 1.397(4) . ?
C16 H16 0.9500 . ?
C17 C18 1.359(4) . ?
C17 H17 0.9500 . ?
C18 C19 1.410(4) . ?
C18 H18 0.9500 . ?
C30 C33 1.529(4) . ?
C30 C32 1.531(4) . ?
C30 C31 1.533(4) . ?
C31 H31A 0.9800 . ?
C31 H31B 0.9800 . ?
C31 H31C 0.9800 . ?
C32 H32A 0.9800 . ?
C32 H32B 0.9800 . ?
C32 H32C 0.9800 . ?
C33 H33A 0.9800 . ?
C33 H33B 0.9800 . ?
C33 H33C 0.9800 . ?
C70 C71 1.502(5) . ?
C70 C73 1.516(4) . ?
C70 C72 1.518(4) . ?
C71 H71A 0.9800 . ?
C71 H71B 0.9800 . ?
C71 H71C 0.9800 . ?
C72 H72A 0.9800 . ?
C72 H72B 0.9800 . ?
C72 H72C 0.9800 . ?
C73 H73A 0.9800 . ?
C73 H73B 0.9800 . ?
C73 H73C 0.9800 . ?
C120 C123 1.525(4) . ?
C120 C121 1.529(4) . ?
C120 C122 1.530(4) . ?
C121 H12A 0.9800 . ?
C121 H12B 0.9800 . ?
C121 H12C 0.9800 . ?
C122 H12D 0.9800 . ?
C122 H12E 0.9800 . ?
C122 H12F 0.9800 . ?
C123 H12G 0.9800 . ?
C123 H12H 0.9800 . ?
C123 H12I 0.9800 . ?

loop_
_geom_hbond_atom_site_label_D
_geom_hbond_atom_site_label_H
_geom_hbond_atom_site_label_A
_geom_hbond_distance_DH
_geom_hbond_distance_HA
_geom_hbond_distance_DA
_geom_hbond_angle_DHA
_geom_hbond_site_symmetry_A
O1 H1 N1 0.839(17) 1.90(2) 2.679(3) 154(3) .

loop_
_geom_torsion_atom_site_label_1
_geom_torsion_atom_site_label_2
_geom_torsion_atom_site_label_3
_geom_torsion_atom_site_label_4
_geom_torsion
_geom_torsion_site_symmetry_1
_geom_torsion_site_symmetry_2
_geom_torsion_site_symmetry_3
_geom_torsion_site_symmetry_4
_geom_torsion_publ_flag
C10 C1 C2 O1 -166.7(3) . . . . ?
C11 C1 C2 O1 9.8(4) . . . . ?
C10 C1 C2 C3 13.0(4) . . . . ?
C11 C1 C2 C3 -170.5(3) . . . . ?
O1 C2 C3 C4 169.9(3) . . . . ?
C1 C2 C3 C4 -9.9(4) . . . . ?
O1 C2 C3 C30 -9.0(4) . . . . ?
C1 C2 C3 C30 171.3(3) . . . . ?
C2 C3 C4 C5 -1.3(4) . . . . ?
C30 C3 C4 C5 177.5(3) . . . . ?
C3 C4 C5 C10 8.8(4) . . . . ?
C3 C4 C5 C6 -168.3(3) . . . . ?
C10 C5 C6 C7 -1.7(5) . . . . ?
C4 C5 C6 C7 175.4(3) . . . . ?
C5 C6 C7 C8 3.0(5) . . . . ?
C5 C6 C7 C70 -172.6(3) . . . . ?
C6 C7 C8 C9 -1.4(5) . . . . ?
C70 C7 C8 C9 174.3(3) . . . . ?
C7 C8 C9 C10 -1.6(5) . . . . ?
C6 C5 C10 C9 -1.3(4) . . . . ?
C4 C5 C10 C9 -178.4(3) . . . . ?
C6 C5 C10 C1 171.7(3) . . . . ?
C4 C5 C10 C1 -5.5(4) . . . . ?
C8 C9 C10 C5 2.8(4) . . . . ?
C8 C9 C10 C1 -169.7(3) . . . . ?
C2 C1 C10 C5 -4.8(4) . . . . ?
C11 C1 C10 C5 178.8(3) . . . . ?
C2 C1 C10 C9 167.6(3) . . . . ?
C11 C1 C10 C9 -8.7(4) . . . . ?
C12 N1 C11 C19 6.0(4) . . . . ?
C12 N1 C11 C1 -178.6(2) . . . . ?
C2 C1 C11 N1 -47.6(4) . . . . ?
C10 C1 C11 N1 128.8(3) . . . . ?
C2 C1 C11 C19 127.8(3) . . . . ?
C10 C1 C11 C19 -55.9(4) . . . . ?
C11 N1 C12 C13 -1.2(4) . . . . ?
C11 N1 C12 C120 179.9(3) . . . . ?
N1 C12 C13 C14 -3.0(4) . . . . ?
C120 C12 C13 C14 175.8(3) . . . . ?
C12 C13 C14 C19 2.3(4) . . . . ?
C12 C13 C14 C15 -173.7(3) . . . . ?
C13 C14 C15 C16 174.8(3) . . . . ?
C19 C14 C15 C16 -1.2(5) . . . . ?
C14 C15 C16 C17 -0.4(5) . . . . ?
C15 C16 C17 C18 1.4(5) . . . . ?
C16 C17 C18 C19 -0.7(5) . . . . ?
C13 C14 C19 C18 -174.4(3) . . . . ?
C15 C14 C19 C18 1.8(4) . . . . ?
C13 C14 C19 C11 2.2(4) . . . . ?
C15 C14 C19 C11 178.4(3) . . . . ?
C17 C18 C19 C14 -0.9(4) . . . . ?
C17 C18 C19 C11 -177.2(3) . . . . ?
N1 C11 C19 C14 -6.5(4) . . . . ?
C1 C11 C19 C14 178.5(3) . . . . ?
N1 C11 C19 C18 169.9(3) . . . . ?
C1 C11 C19 C18 -5.1(4) . . . . ?
C4 C3 C30 C33 8.9(4) . . . . ?
C2 C3 C30 C33 -172.3(3) . . . . ?
C4 C3 C30 C32 -110.2(3) . . . . ?
C2 C3 C30 C32 68.5(4) . . . . ?
C4 C3 C30 C31 128.2(3) . . . . ?
C2 C3 C30 C31 -53.1(4) . . . . ?
C6 C7 C70 C71 -155.5(4) . . . . ?
C8 C7 C70 C71 29.2(5) . . . . ?
C6 C7 C70 C73 83.9(4) . . . . ?
C8 C7 C70 C73 -91.4(4) . . . . ?
C6 C7 C70 C72 -34.6(4) . . . . ?
C8 C7 C70 C72 150.0(3) . . . . ?
C13 C12 C120 C123 2.5(4) . . . . ?
N1 C12 C120 C123 -178.6(2) . . . . ?
C13 C12 C120 C121 -118.0(3) . . . . ?
N1 C12 C120 C121 60.9(3) . . . . ?
C13 C12 C120 C122 122.3(3) . . . . ?
N1 C12 C120 C122 -58.8(3) . . . . ?

loop_
_cod_related_entry_id
_cod_related_entry_database
_cod_related_entry_code
1 ChemSpider 30652636
